data_7228247
loop_
_publ_author_name
'Zhou, Sheng-Bin'
'Wang, Xin-Fang'
'Du, Ceng-Ceng'
'Wang, Duo-Zhi'
'Jia, Dianzeng'

_publ_section_title
;
 A series of new mixed-ligand complexes based on
 3,6-bis(imidazol-1-yl)pyridazine: syntheses, structures, and catalytic
 activities
;
_journal_name_full CrystEngComm
_journal_paper_doi 10.1039/C7CE00394C
_journal_year 2017
_chemical_formula_sum 'C24 H18 Cu2 N8 O10'
_chemical_formula_weight 705.54
_space_group_crystal_system triclinic
_space_group_IT_number 2
_space_group_name_Hall '-P 1'
_space_group_name_H-M_alt 'P -1'
_symmetry_space_group_name_Hall '-P 1'
_symmetry_space_group_name_H-M 'P -1'
_atom_sites_solution_hydrogens mixed
_audit_creation_method SHELXL-2014/7
_audit_update_record
;
2017-04-07 deposited with the CCDC.
2017-05-08 downloaded from the CCDC.
;
_cell_angle_alpha 80.5010(10)
_cell_angle_beta 84.0300(10)
_cell_angle_gamma 72.1610(10)
_cell_formula_units_Z 2
_cell_length_a 6.8758(3)
_cell_length_b 10.5245(5)
_cell_length_c 21.6313(9)
_cell_measurement_reflns_used 3353
_cell_measurement_temperature 296(2)
_cell_measurement_theta_max 25.08
_cell_measurement_theta_min 2.38
_cell_volume 1467.26(11)
_computing_structure_refinement 'SHELXL-2014/7 (Sheldrick, 2014)'
_diffrn_ambient_temperature 296(2)
_diffrn_measured_fraction_theta_full 0.998
_diffrn_measured_fraction_theta_max 0.998
_diffrn_measurement_device_type CCD
_diffrn_measurement_method '\w scans'
_diffrn_radiation_type MoK\a
_diffrn_radiation_wavelength 0.71073
_diffrn_reflns_av_R_equivalents 0.0242
_diffrn_reflns_av_unetI/netI 0.0382
_diffrn_reflns_Laue_measured_fraction_full 0.998
_diffrn_reflns_Laue_measured_fraction_max 0.998
_diffrn_reflns_limit_h_max 8
_diffrn_reflns_limit_h_min -8
_diffrn_reflns_limit_k_max 12
_diffrn_reflns_limit_k_min -12
_diffrn_reflns_limit_l_max 21
_diffrn_reflns_limit_l_min -25
_diffrn_reflns_number 9723
_diffrn_reflns_point_group_measured_fraction_full 0.998
_diffrn_reflns_point_group_measured_fraction_max 0.998
_diffrn_reflns_theta_full 25.156
_diffrn_reflns_theta_max 25.156
_diffrn_reflns_theta_min 0.956
_exptl_absorpt_coefficient_mu 1.517
_exptl_absorpt_correction_type multi-scan
_exptl_absorpt_process_details sadabs
_exptl_crystal_colour blue
_exptl_crystal_density_diffrn 1.597
_exptl_crystal_description Block
_exptl_crystal_F_000 712
_exptl_crystal_size_max 0.220
_exptl_crystal_size_mid 0.200
_exptl_crystal_size_min 0.180
_exptl_transmission_factor_max 0.864
_exptl_transmission_factor_min 0.864
_refine_diff_density_max 0.406
_refine_diff_density_min -0.316
_refine_diff_density_rms 0.070
_refine_ls_extinction_method none
_refine_ls_goodness_of_fit_ref 0.957
_refine_ls_hydrogen_treatment mixed
_refine_ls_matrix_type full
_refine_ls_number_parameters 409
_refine_ls_number_reflns 5243
_refine_ls_number_restraints 6
_refine_ls_restrained_S_all 0.616
_refine_ls_R_factor_all 0.0424
_refine_ls_R_factor_gt 0.0342
_refine_ls_shift/su_max 0.001
_refine_ls_shift/su_mean 0.000
_refine_ls_structure_factor_coef Fsqd
_refine_ls_weighting_details 'w=1/[\s^2^(Fo^2^)+(0.2000P)^2^] where P=(Fo^2^+2Fc^2^)/3'
_refine_ls_weighting_scheme calc
_refine_ls_wR_factor_gt 0.1286
_refine_ls_wR_factor_ref 0.1463
_reflns_Friedel_coverage 0.000
_reflns_number_gt 4356
_reflns_number_total 5243
_reflns_threshold_expression 'I > 2\s(I)'
_cod_data_source_file c7ce00394c3.cif
_cod_data_source_block 1_sq
_cod_database_code 7228247
_shelx_shelxl_version_number 2014/7
_shelx_space_group_comment
;
The symmetry employed for this shelxl refinement is uniquely defined
by the following loop, which should always be used as a source of
symmetry information in preference to the above space-group names.
They are only intended as comments.
;
_shelx_estimated_absorpt_t_min 0.731
_shelx_estimated_absorpt_t_max 0.772

loop_
_space_group_symop_operation_xyz
'x, y, z'
'-x, -y, -z'

loop_
_atom_site_label
_atom_site_type_symbol
_atom_site_fract_x
_atom_site_fract_y
_atom_site_fract_z
_atom_site_U_iso_or_equiv
_atom_site_adp_type
_atom_site_occupancy
_atom_site_site_symmetry_order
_atom_site_calc_flag
_atom_site_refinement_flags_posn
_atom_site_refinement_flags_adp
C1 C 0.3851(4) 0.0203(3) 0.77629(14) 0.0230(6) Uani 1 1 d . .
C2 C 0.3306(4) -0.0010(3) 0.84631(14) 0.0230(6) Uani 1 1 d . .
C3 C 0.2938(5) -0.1134(3) 0.88200(16) 0.0301(7) Uani 1 1 d . .
H3 H 0.2977 -0.1882 0.8637 0.036 Uiso 1 1 calc R U
C4 C 0.2505(5) -0.1117(3) 0.94666(16) 0.0345(8) Uani 1 1 d . .
H4 H 0.2229 -0.1856 0.9717 0.041 Uiso 1 1 calc R U
C5 C 0.2484(5) -0.0006(3) 0.97341(16) 0.0326(7) Uani 1 1 d . .
H5 H 0.2231 0.0005 1.0164 0.039 Uiso 1 1 calc R U
C6 C 0.2849(5) 0.1079(3) 0.93472(14) 0.0248(6) Uani 1 1 d . .
C7 C 0.2874(5) 0.2412(3) 0.95303(14) 0.0292(7) Uani 1 1 d . .
C8 C 0.5145(5) 0.4234(3) 0.71346(14) 0.0268(7) Uani 1 1 d . .
H8 H 0.5421 0.3571 0.6875 0.032 Uiso 1 1 calc R U
C9 C 0.4329(5) 0.5297(3) 0.79384(15) 0.0284(7) Uani 1 1 d . .
H9 H 0.3924 0.5482 0.8346 0.034 Uiso 1 1 calc R U
C10 C 0.4783(5) 0.6160(3) 0.74680(15) 0.0282(7) Uani 1 1 d . .
H10 H 0.4755 0.7043 0.7485 0.034 Uiso 1 1 calc R U
C11 C 0.5842(4) 0.6017(3) 0.63312(13) 0.0222(6) Uani 1 1 d . .
C12 C 0.5710(5) 0.7387(3) 0.61747(15) 0.0268(7) Uani 1 1 d . .
H12 H 0.5277 0.7984 0.6468 0.032 Uiso 1 1 calc R U
C13 C 0.6254(5) 0.7790(3) 0.55687(15) 0.0282(7) Uani 1 1 d . .
H13 H 0.6180 0.8686 0.5427 0.034 Uiso 1 1 calc R U
C14 C 0.6924(4) 0.6819(3) 0.51679(14) 0.0244(6) Uani 1 1 d . .
C15 C 0.8072(4) 0.8271(3) 0.42809(14) 0.0262(7) Uani 1 1 d . .
H15 H 0.7913 0.9004 0.4490 0.031 Uiso 1 1 calc R U
C16 C 0.8057(5) 0.6289(3) 0.40793(15) 0.0340(8) Uani 1 1 d . .
H16 H 0.7881 0.5437 0.4119 0.041 Uiso 1 1 calc R U
C17 C 0.8816(5) 0.6944(3) 0.35685(15) 0.0339(8) Uani 1 1 d . .
H17 H 0.9277 0.6607 0.3191 0.041 Uiso 1 1 calc R U
C18 C 0.9482(5) 1.2094(3) 0.34405(15) 0.0293(7) Uani 1 1 d . .
C19 C 1.0312(5) 1.2080(3) 0.27615(15) 0.0257(7) Uani 1 1 d . .
C20 C 1.0742(5) 1.3131(3) 0.23583(17) 0.0333(8) Uani 1 1 d . .
H20 H 1.0546 1.3961 0.2490 0.040 Uiso 1 1 calc R U
C21 C 1.1469(5) 1.2919(3) 0.17560(17) 0.0358(8) Uani 1 1 d . .
H21 H 1.1782 1.3610 0.1477 0.043 Uiso 1 1 calc R U
C22 C 1.1746(5) 1.1660(3) 0.15578(15) 0.0311(7) Uani 1 1 d . .
H22 H 1.2220 1.1508 0.1150 0.037 Uiso 1 1 calc R U
C23 C 1.1285(4) 1.0667(3) 0.19934(14) 0.0232(6) Uani 1 1 d . .
C24 C 1.1457(4) 0.9235(3) 0.18909(14) 0.0259(6) Uani 1 1 d . .
Cu1 Cu 0.37451(6) 0.25887(3) 0.82231(2) 0.02463(15) Uani 1 1 d . .
Cu2 Cu 0.99165(6) 0.94983(4) 0.31491(2) 0.02446(14) Uani 1 1 d . .
N1 N 0.3232(4) 0.1053(2) 0.87330(12) 0.0224(5) Uani 1 1 d . .
N2 N 0.4547(4) 0.4082(3) 0.77345(12) 0.0251(6) Uani 1 1 d . .
N3 N 0.5301(4) 0.5494(2) 0.69508(12) 0.0229(5) Uani 1 1 d . .
N4 N 0.6415(4) 0.5142(3) 0.59372(12) 0.0333(6) Uani 1 1 d . .
N5 N 0.6993(5) 0.5545(3) 0.53381(12) 0.0323(6) Uani 1 1 d . .
N6 N 0.7591(4) 0.7139(2) 0.45337(11) 0.0246(5) Uani 1 1 d . .
N7 N 0.8803(4) 0.8192(3) 0.36919(12) 0.0268(6) Uani 1 1 d . .
N8 N 1.0601(4) 1.0898(3) 0.25740(12) 0.0222(5) Uani 1 1 d . .
O1 O 0.2477(4) 0.2614(3) 1.00755(11) 0.0448(6) Uani 1 1 d . .
O2 O 0.3332(4) 0.3231(2) 0.90746(10) 0.0348(6) Uani 1 1 d . .
O3 O 0.3898(4) -0.0658(2) 0.74360(11) 0.0357(6) Uani 1 1 d . .
O4 O 0.4234(3) 0.1327(2) 0.75664(10) 0.0266(5) Uani 1 1 d . .
O5 O 0.0298(4) 0.3563(2) 0.80113(12) 0.0377(6) Uani 1 1 d D .
H1W H -0.016(6) 0.298(3) 0.791(2) 0.056 Uiso 1 1 d D U
H2W H -0.030(6) 0.367(4) 0.8359(12) 0.056 Uiso 1 1 d D U
O6 O 1.3203(4) 0.8574(3) 0.34841(11) 0.0358(6) Uani 1 1 d D .
H3W H 1.403(5) 0.879(4) 0.3207(15) 0.054 Uiso 1 1 d D U
H4W H 1.344(6) 0.883(4) 0.3809(14) 0.054 Uiso 1 1 d D U
O7 O 1.0753(3) 0.8557(2) 0.23670(10) 0.0283(5) Uani 1 1 d . .
O8 O 1.2229(4) 0.8840(3) 0.13984(11) 0.0387(6) Uani 1 1 d . .
O9 O 0.9205(4) 1.0981(2) 0.37142(11) 0.0337(5) Uani 1 1 d . .
O10 O 0.9147(4) 1.3129(2) 0.36758(12) 0.0445(6) Uani 1 1 d . .

loop_
_atom_site_aniso_label
_atom_site_aniso_U_11
_atom_site_aniso_U_22
_atom_site_aniso_U_33
_atom_site_aniso_U_23
_atom_site_aniso_U_13
_atom_site_aniso_U_12
C1 0.0242(14) 0.0215(15) 0.0219(15) -0.0052(12) 0.0021(12) -0.0047(12)
C2 0.0241(14) 0.0232(15) 0.0220(15) -0.0040(12) 0.0010(12) -0.0075(12)
C3 0.0371(17) 0.0189(15) 0.0357(19) -0.0008(13) 0.0004(14) -0.0125(13)
C4 0.0470(19) 0.0279(17) 0.0278(17) 0.0070(14) 0.0028(15) -0.0173(15)
C5 0.0422(18) 0.0302(17) 0.0258(17) 0.0037(14) 0.0017(14) -0.0164(15)
C6 0.0289(15) 0.0236(15) 0.0205(15) -0.0007(12) 0.0022(12) -0.0081(12)
C7 0.0447(18) 0.0267(16) 0.0188(16) -0.0050(13) -0.0001(13) -0.0140(14)
C8 0.0440(18) 0.0198(15) 0.0196(15) -0.0022(12) 0.0054(13) -0.0164(13)
C9 0.0391(17) 0.0248(15) 0.0239(16) -0.0071(13) 0.0047(13) -0.0133(14)
C10 0.0429(18) 0.0206(15) 0.0244(16) -0.0061(13) 0.0064(14) -0.0156(13)
C11 0.0282(15) 0.0195(14) 0.0186(14) 0.0013(12) 0.0026(11) -0.0101(12)
C12 0.0380(17) 0.0202(14) 0.0230(15) -0.0049(12) 0.0057(13) -0.0113(13)
C13 0.0394(17) 0.0201(14) 0.0247(16) 0.0022(12) 0.0038(13) -0.0129(13)
C14 0.0290(15) 0.0248(15) 0.0197(15) 0.0008(12) 0.0033(12) -0.0121(12)
C15 0.0310(15) 0.0247(15) 0.0226(15) -0.0007(12) 0.0056(12) -0.0116(13)
C16 0.054(2) 0.0254(16) 0.0257(17) -0.0064(14) 0.0032(15) -0.0175(15)
C17 0.052(2) 0.0308(17) 0.0202(16) -0.0020(14) 0.0052(14) -0.0177(16)
C18 0.0316(16) 0.0264(17) 0.0281(17) -0.0047(14) -0.0005(13) -0.0058(13)
C19 0.0266(15) 0.0220(15) 0.0285(17) -0.0030(13) 0.0010(12) -0.0082(12)
C20 0.0390(18) 0.0214(15) 0.040(2) -0.0013(14) -0.0011(15) -0.0124(14)
C21 0.049(2) 0.0279(17) 0.0328(19) 0.0099(15) 0.0014(15) -0.0227(15)
C22 0.0344(16) 0.0363(18) 0.0221(16) 0.0023(14) 0.0022(13) -0.0144(14)
C23 0.0239(14) 0.0244(15) 0.0217(15) -0.0034(12) 0.0020(12) -0.0087(12)
C24 0.0272(15) 0.0284(16) 0.0233(16) -0.0060(13) 0.0000(12) -0.0092(13)
Cu1 0.0424(3) 0.0185(2) 0.0159(2) -0.00238(16) 0.00658(16) -0.01604(18)
Cu2 0.0359(2) 0.0225(2) 0.0168(2) -0.00101(16) 0.00590(16) -0.01462(17)
N1 0.0266(12) 0.0189(12) 0.0220(13) -0.0009(10) 0.0017(10) -0.0093(10)
N2 0.0370(14) 0.0206(13) 0.0195(13) -0.0032(10) 0.0048(11) -0.0130(11)
N3 0.0293(13) 0.0204(12) 0.0200(13) -0.0024(10) 0.0028(10) -0.0103(10)
N4 0.0511(17) 0.0239(14) 0.0229(14) -0.0010(11) 0.0107(12) -0.0137(12)
N5 0.0536(17) 0.0231(13) 0.0198(14) -0.0006(11) 0.0110(12) -0.0164(12)
N6 0.0321(13) 0.0259(13) 0.0177(12) 0.0018(10) 0.0028(10) -0.0150(11)
N7 0.0321(14) 0.0269(13) 0.0222(14) 0.0007(11) 0.0030(11) -0.0136(11)
N8 0.0261(12) 0.0246(13) 0.0180(12) 0.0017(10) -0.0019(10) -0.0128(11)
O1 0.0738(18) 0.0428(14) 0.0224(13) -0.0092(11) 0.0063(12) -0.0244(13)
O2 0.0628(16) 0.0253(12) 0.0217(12) -0.0047(10) 0.0086(11) -0.0237(11)
O3 0.0537(14) 0.0242(11) 0.0328(13) -0.0115(10) 0.0007(11) -0.0142(10)
O4 0.0390(12) 0.0234(11) 0.0196(11) -0.0039(9) 0.0054(9) -0.0143(9)
O5 0.0476(14) 0.0294(13) 0.0382(15) -0.0073(11) 0.0021(11) -0.0146(11)
O6 0.0395(13) 0.0422(14) 0.0255(13) -0.0060(11) 0.0052(10) -0.0136(11)
O7 0.0400(12) 0.0244(11) 0.0244(11) -0.0016(9) 0.0040(9) -0.0181(10)
O8 0.0512(14) 0.0441(14) 0.0250(12) -0.0153(11) 0.0140(11) -0.0199(12)
O9 0.0477(13) 0.0303(12) 0.0231(12) -0.0058(10) 0.0075(10) -0.0135(10)
O10 0.0664(17) 0.0308(13) 0.0385(14) -0.0147(11) 0.0077(12) -0.0159(12)

loop_
_atom_type_symbol
_atom_type_description
_atom_type_scat_dispersion_real
_atom_type_scat_dispersion_imag
_atom_type_scat_source
C C 0.0033 0.0016 'International Tables Vol C Tables 4.2.6.8 and 6.1.1.4'
H H 0.0000 0.0000 'International Tables Vol C Tables 4.2.6.8 and 6.1.1.4'
Cu Cu 0.3201 1.2651 'International Tables Vol C Tables 4.2.6.8 and 6.1.1.4'
N N 0.0061 0.0033 'International Tables Vol C Tables 4.2.6.8 and 6.1.1.4'
O O 0.0106 0.0060 'International Tables Vol C Tables 4.2.6.8 and 6.1.1.4'

loop_
_geom_angle_atom_site_label_1
_geom_angle_atom_site_label_2
_geom_angle_atom_site_label_3
_geom_angle
O3 C1 O4 125.6(3)
O3 C1 C2 120.5(3)
O4 C1 C2 113.9(2)
N1 C2 C3 120.1(3)
N1 C2 C1 111.9(3)
C3 C2 C1 128.0(3)
C2 C3 C4 118.1(3)
C2 C3 H3 121.0
C4 C3 H3 121.0
C5 C4 C3 120.3(3)
C5 C4 H4 119.8
C3 C4 H4 119.8
C4 C5 C6 118.2(3)
C4 C5 H5 120.9
C6 C5 H5 120.9
N1 C6 C5 120.7(3)
N1 C6 C7 111.7(3)
C5 C6 C7 127.7(3)
O1 C7 O2 126.0(3)
O1 C7 C6 119.7(3)
O2 C7 C6 114.3(3)
N2 C8 N3 110.3(3)
N2 C8 H8 124.9
N3 C8 H8 124.9
C10 C9 N2 110.0(3)
C10 C9 H9 125.0
N2 C9 H9 125.0
C9 C10 N3 106.6(3)
C9 C10 H10 126.7
N3 C10 H10 126.7
N4 C11 N3 115.0(2)
N4 C11 C12 124.4(3)
N3 C11 C12 120.5(3)
C13 C12 C11 116.1(3)
C13 C12 H12 122.0
C11 C12 H12 122.0
C14 C13 C12 117.8(3)
C14 C13 H13 121.1
C12 C13 H13 121.1
N5 C14 C13 123.6(3)
N5 C14 N6 114.8(3)
C13 C14 N6 121.7(3)
N6 C15 N7 110.4(3)
N6 C15 H15 124.8
N7 C15 H15 124.8
C17 C16 N6 106.2(3)
C17 C16 H16 126.9
N6 C16 H16 126.9
C16 C17 N7 109.5(3)
C16 C17 H17 125.3
N7 C17 H17 125.3
O10 C18 O9 126.2(3)
O10 C18 C19 118.9(3)
O9 C18 C19 114.9(3)
N8 C19 C20 120.8(3)
N8 C19 C18 112.1(3)
C20 C19 C18 127.1(3)
C19 C20 C21 118.2(3)
C19 C20 H20 120.9
C21 C20 H20 120.9
C20 C21 C22 120.6(3)
C20 C21 H21 119.7
C22 C21 H21 119.7
C23 C22 C21 117.2(3)
C23 C22 H22 121.4
C21 C22 H22 121.4
N8 C23 C22 120.9(3)
N8 C23 C24 112.3(3)
C22 C23 C24 126.8(3)
O8 C24 O7 126.9(3)
O8 C24 C23 119.7(3)
O7 C24 C23 113.4(3)
N1 Cu1 N2 174.16(10)
N1 Cu1 O2 80.52(10)
N2 Cu1 O2 98.28(10)
N1 Cu1 O4 80.12(9)
N2 Cu1 O4 100.49(10)
O2 Cu1 O4 160.02(9)
N1 Cu1 O5 92.70(10)
N2 Cu1 O5 93.07(10)
O2 Cu1 O5 92.88(10)
O4 Cu1 O5 92.92(9)
N1 Cu1 H2W 84.2(9)
N2 Cu1 H2W 101.1(9)
O2 Cu1 H2W 76.5(7)
O4 Cu1 H2W 106.4(8)
O5 Cu1 H2W 17.4(6)
N8 Cu2 N7 171.36(10)
N8 Cu2 O7 80.14(10)
N7 Cu2 O7 99.81(10)
N8 Cu2 O9 80.42(10)
N7 Cu2 O9 99.05(10)
O7 Cu2 O9 160.42(9)
N8 Cu2 O6 93.53(10)
N7 Cu2 O6 95.11(10)
O7 Cu2 O6 90.26(9)
O9 Cu2 O6 93.28(9)
N8 Cu2 H4W 94.7(9)
N7 Cu2 H4W 93.7(9)
O7 Cu2 H4W 105.9(7)
O9 Cu2 H4W 78.0(7)
O6 Cu2 H4W 15.7(7)
C6 N1 C2 122.6(3)
C6 N1 Cu1 118.5(2)
C2 N1 Cu1 118.8(2)
C8 N2 C9 105.9(3)
C8 N2 Cu1 128.5(2)
C9 N2 Cu1 125.1(2)
C10 N3 C8 107.2(2)
C10 N3 C11 127.5(3)
C8 N3 C11 125.3(3)
C11 N4 N5 119.2(3)
C14 N5 N4 118.9(3)
C15 N6 C16 107.5(3)
C15 N6 C14 126.3(3)
C16 N6 C14 126.0(3)
C15 N7 C17 106.4(3)
C15 N7 Cu2 126.2(2)
C17 N7 Cu2 127.1(2)
C23 N8 C19 122.3(3)
C23 N8 Cu2 118.9(2)
C19 N8 Cu2 118.7(2)
C7 O2 Cu1 114.84(19)
C1 O4 Cu1 114.91(18)
Cu1 O5 H1W 109(3)
Cu1 O5 H2W 105(3)
H1W O5 H2W 102(4)
Cu2 O6 H3W 110(3)
Cu2 O6 H4W 116(3)
H3W O6 H4W 104(4)
C24 O7 Cu2 114.93(19)
C18 O9 Cu2 113.9(2)

loop_
_geom_bond_atom_site_label_1
_geom_bond_atom_site_label_2
_geom_bond_distance
C1 O3 1.229(4)
C1 O4 1.285(4)
C1 C2 1.519(4)
C2 N1 1.330(4)
C2 C3 1.379(4)
C3 C4 1.402(5)
C3 H3 0.9300
C4 C5 1.384(5)
C4 H4 0.9300
C5 C6 1.373(4)
C5 H5 0.9300
C6 N1 1.331(4)
C6 C7 1.525(4)
C7 O1 1.221(4)
C7 O2 1.279(4)
C8 N2 1.319(4)
C8 N3 1.354(4)
C8 H8 0.9300
C9 C10 1.327(5)
C9 N2 1.380(4)
C9 H9 0.9300
C10 N3 1.376(4)
C10 H10 0.9300
C11 N4 1.302(4)
C11 N3 1.420(4)
C11 C12 1.402(4)
C12 C13 1.360(4)
C12 H12 0.9300
C13 C14 1.389(4)
C13 H13 0.9300
C14 N5 1.318(4)
C14 N6 1.420(4)
C15 N6 1.347(4)
C15 N7 1.326(4)
C15 H15 0.9300
C16 C17 1.348(5)
C16 N6 1.385(4)
C16 H16 0.9300
C17 N7 1.380(4)
C17 H17 0.9300
C18 O10 1.227(4)
C18 O9 1.282(4)
C18 C19 1.520(4)
C19 N8 1.323(4)
C19 C20 1.378(5)
C20 C21 1.375(5)
C20 H20 0.9300
C21 C22 1.411(5)
C21 H21 0.9300
C22 C23 1.378(4)
C22 H22 0.9300
C23 N8 1.329(4)
C23 C24 1.526(4)
C24 O8 1.218(4)
C24 O7 1.293(4)
Cu1 N1 1.906(2)
Cu1 N2 1.937(3)
Cu1 O2 2.029(2)
Cu1 O4 2.036(2)
Cu1 O5 2.336(3)
Cu1 H2W 2.67(4)
Cu2 N8 1.907(3)
Cu2 N7 1.944(3)
Cu2 O7 2.044(2)
Cu2 O9 2.051(2)
Cu2 O6 2.311(3)
Cu2 H4W 2.78(3)
N4 N5 1.353(4)
O5 H1W 0.837(19)
O5 H2W 0.827(19)
O6 H3W 0.838(19)
O6 H4W 0.841(19)

loop_
_geom_hbond_atom_site_label_D
_geom_hbond_atom_site_label_H
_geom_hbond_atom_site_label_A
_geom_hbond_distance_DH
_geom_hbond_distance_HA
_geom_hbond_distance_DA
_geom_hbond_angle_DHA
_geom_hbond_site_symmetry_A
O6 H3W O4 0.838(19) 1.95(3) 2.735(3) 156(4) 2_766

loop_
_geom_torsion_atom_site_label_1
_geom_torsion_atom_site_label_2
_geom_torsion_atom_site_label_3
_geom_torsion_atom_site_label_4
_geom_torsion
O3 C1 C2 N1 -176.9(3)
O4 C1 C2 N1 3.2(4)
O3 C1 C2 C3 4.2(5)
O4 C1 C2 C3 -175.8(3)
N1 C2 C3 C4 -0.4(4)
C1 C2 C3 C4 178.5(3)
C2 C3 C4 C5 -1.0(5)
C3 C4 C5 C6 1.6(5)
C4 C5 C6 N1 -0.7(5)
C4 C5 C6 C7 179.0(3)
N1 C6 C7 O1 177.4(3)
C5 C6 C7 O1 -2.3(5)
N1 C6 C7 O2 -2.7(4)
C5 C6 C7 O2 177.6(3)
N2 C9 C10 N3 0.0(4)
N4 C11 C12 C13 -0.9(5)
N3 C11 C12 C13 -179.7(3)
C11 C12 C13 C14 -1.3(4)
C12 C13 C14 N5 2.3(5)
C12 C13 C14 N6 -177.7(3)
N6 C16 C17 N7 -0.9(4)
O10 C18 C19 N8 179.8(3)
O9 C18 C19 N8 0.0(4)
O10 C18 C19 C20 -0.5(5)
O9 C18 C19 C20 179.7(3)
N8 C19 C20 C21 0.3(5)
C18 C19 C20 C21 -179.4(3)
C19 C20 C21 C22 0.6(5)
C20 C21 C22 C23 -0.9(5)
C21 C22 C23 N8 0.2(4)
C21 C22 C23 C24 180.0(3)
N8 C23 C24 O8 -173.7(3)
C22 C23 C24 O8 6.6(5)
N8 C23 C24 O7 5.4(4)
C22 C23 C24 O7 -174.4(3)
C5 C6 N1 C2 -0.7(5)
C7 C6 N1 C2 179.5(3)
C5 C6 N1 Cu1 -179.6(2)
C7 C6 N1 Cu1 0.7(3)
C3 C2 N1 C6 1.3(4)
C1 C2 N1 C6 -177.8(2)
C3 C2 N1 Cu1 -179.9(2)
C1 C2 N1 Cu1 1.1(3)
N3 C8 N2 C9 -0.4(4)
N3 C8 N2 Cu1 171.6(2)
C10 C9 N2 C8 0.2(4)
C10 C9 N2 Cu1 -172.2(2)
C9 C10 N3 C8 -0.3(3)
C9 C10 N3 C11 177.9(3)
N2 C8 N3 C10 0.4(4)
N2 C8 N3 C11 -177.8(3)
N4 C11 N3 C10 175.1(3)
C12 C11 N3 C10 -5.9(5)
N4 C11 N3 C8 -7.0(4)
C12 C11 N3 C8 172.0(3)
N3 C11 N4 N5 -178.9(3)
C12 C11 N4 N5 2.2(5)
C13 C14 N5 N4 -1.1(5)
N6 C14 N5 N4 179.0(3)
C11 N4 N5 C14 -1.2(5)
N7 C15 N6 C16 0.4(3)
N7 C15 N6 C14 174.6(3)
C17 C16 N6 C15 0.4(4)
C17 C16 N6 C14 -173.9(3)
N5 C14 N6 C15 -165.3(3)
C13 C14 N6 C15 14.8(5)
N5 C14 N6 C16 8.0(4)
C13 C14 N6 C16 -172.0(3)
N6 C15 N7 C17 -0.9(3)
N6 C15 N7 Cu2 -174.68(19)
C16 C17 N7 C15 1.2(4)
C16 C17 N7 Cu2 174.8(2)
C22 C23 N8 C19 0.7(4)
C24 C23 N8 C19 -179.1(3)
C22 C23 N8 Cu2 178.3(2)
C24 C23 N8 Cu2 -1.5(3)
C20 C19 N8 C23 -1.0(4)
C18 C19 N8 C23 178.8(3)
C20 C19 N8 Cu2 -178.6(2)
C18 C19 N8 Cu2 1.2(3)
O1 C7 O2 Cu1 -176.8(3)
C6 C7 O2 Cu1 3.3(3)
O3 C1 O4 Cu1 174.4(2)
C2 C1 O4 Cu1 -5.6(3)
O8 C24 O7 Cu2 172.4(3)
C23 C24 O7 Cu2 -6.6(3)
O10 C18 O9 Cu2 179.2(3)
C19 C18 O9 Cu2 -1.1(3)
